data_4323631
loop_
_publ_author_name
'Mary K. Ellison'
'Habib Nasri'
'Y.-M. Xia'
'Jean-Claude Marchon'
'Charles E. Schulz'
'Peter G. Debrunner'
'W. Robert Scheidt'

_publ_section_title
;
 Characterization of the
 Bis(azido)(meso-tetraphenylporphinato)ferrate(III) Anion. An Unusual
 Spin-Equilibrium System
;
_journal_name_full 'Inorganic Chemistry'
_journal_page_first 4804
_journal_page_last 4811
_journal_paper_doi 10.1021/ic970527l
_journal_volume 36
_journal_year 1997
_chemical_formula_sum 'C68 H66 Cl2 Fe N10 Na O8'
_chemical_formula_weight 1301.05
_chemical_name_systematic
;
 ?
;
_space_group_IT_number 2
_symmetry_cell_setting triclinic
_symmetry_space_group_name_Hall '-P 1'
_symmetry_space_group_name_H-M 'P -1'
_atom_sites_solution_hydrogens geom
_atom_sites_solution_primary direct
_atom_sites_solution_secondary difmap
_audit_creation_method SHELXL
_cell_angle_alpha 62.02(2)
_cell_angle_beta 75.996(7)
_cell_angle_gamma 75.465(9)
_cell_formula_units_Z 1
_cell_length_a 11.7652(12)
_cell_length_b 12.6488(6)
_cell_length_c 12.8608(13)
_cell_measurement_reflns_used 250
_cell_measurement_temperature 293(2)
_cell_measurement_theta_max 20.5
_cell_measurement_theta_min -20.5
_cell_volume 1618.7(4)
_computing_cell_refinement MADNES
_computing_data_collection MADNES
_computing_data_reduction 'MADNES (Messerschmitt & Pflugrath, 1987)'
_computing_molecular_graphics 'ORTEP-III (Burnett, Johnson, 1996)'
_computing_publication_material SHELXL-93
_computing_structure_refinement 'SHELXL-93 (Sheldrick, 1993)'
_computing_structure_solution 'SHELXS-86 (Sheldrick, 1990)'
_diffrn_ambient_temperature 293(2)
_diffrn_measurement_device 'Enraf-Nonius FAST area-detector'
_diffrn_measurement_method 'Ellipsoid mask fitting'
_diffrn_radiation_monochromator graphite
_diffrn_radiation_source 'rotating anode'
_diffrn_radiation_type MoK\a
_diffrn_radiation_wavelength 0.71073
_diffrn_reflns_av_R_equivalents 0.0665
_diffrn_reflns_av_sigmaI/netI 0.0569
_diffrn_reflns_limit_h_max 16
_diffrn_reflns_limit_h_min -15
_diffrn_reflns_limit_k_max 17
_diffrn_reflns_limit_k_min -16
_diffrn_reflns_limit_l_max 17
_diffrn_reflns_limit_l_min -17
_diffrn_reflns_number 15752
_diffrn_reflns_theta_max 29.86
_diffrn_reflns_theta_min 2.24
_diffrn_standards_decay_% 'No measurable crystal decay'
_diffrn_standards_interval_count 0
_diffrn_standards_interval_time 0
_diffrn_standards_number 0
_exptl_absorpt_coefficient_mu 0.386
_exptl_absorpt_correction_T_max 1.00
_exptl_absorpt_correction_T_min 0.51
_exptl_absorpt_correction_type refdelf
_exptl_crystal_colour 'dark purple'
_exptl_crystal_density_diffrn 1.335
_exptl_crystal_density_meas ?
_exptl_crystal_description 'asymmetrical block'
_exptl_crystal_F_000 679
_exptl_crystal_size_max 0.73
_exptl_crystal_size_mid 0.67
_exptl_crystal_size_min 0.53
_refine_diff_density_max 0.503
_refine_diff_density_min -0.676
_refine_diff_density_rms 0.066
_refine_ls_extinction_method none
_refine_ls_goodness_of_fit_all 1.017
_refine_ls_goodness_of_fit_obs 1.043
_refine_ls_hydrogen_treatment
;
Idealized with riding model, Aromatic C-H = 0.93\%A, Aliphatic C-H = 0.97\%A
;
_refine_ls_matrix_type full
_refine_ls_number_parameters 417
_refine_ls_number_reflns 7879
_refine_ls_number_restraints 0
_refine_ls_restrained_S_all 1.021
_refine_ls_restrained_S_obs 1.043
_refine_ls_R_factor_all 0.0933
_refine_ls_R_factor_obs 0.0688
_refine_ls_shift/esd_max 0.001
_refine_ls_shift/esd_mean 0.000
_refine_ls_structure_factor_coef Fsqd
_refine_ls_weighting_details 'w=1/[\s^2^(Fo^2^)+(0.0952P)^2^+1.2309P] where P=(Fo^2^+2Fc^2^)/3'
_refine_ls_weighting_scheme calc
_refine_ls_wR_factor_all 0.1983
_refine_ls_wR_factor_obs 0.1750
_reflns_number_observed 5937
_reflns_number_total 7883
_reflns_observed_criterion >2sigma(I)
_cod_data_source_file ic970527l_2.cif
_cod_data_source_block sd:fetppn3rt
_cod_depositor_comments
;
The following automatic conversions were performed:

'_exptl_crystal_density_meas' value 'Not measured' was changed to '?'
- the value is perceived as not measured.

Automatic conversion script
Id: cif_fix_values 3008 2015-01-20 13:52:24Z robertas 

The following automatic conversions were performed:

'_refine_ls_weighting_scheme' value 'calc
w=1/[\s^2^(Fo^2^)+(0.0952P)^2^+1.2309P] where P=(Fo^2^+2Fc^2^)/3' was
changed to 'calc'. New tag '_refine_ls_weighting_details' was
created. The value of the new tag was set to
'w=1/[\s^2^(Fo^2^)+(0.0952P)^2^+1.2309P] where P=(Fo^2^+2Fc^2^)/3'.

Automatic conversion script
Id: cif_fix_values 3143 2015-03-26 13:38:13Z robertas 
;
_cod_original_cell_volume 1618.8(2)
_cod_database_code 4323631

loop_
_symmetry_equiv_pos_as_xyz
'x, y, z'
'-x, -y, -z'

loop_
_atom_site_aniso_label
_atom_site_aniso_U_11
_atom_site_aniso_U_22
_atom_site_aniso_U_33
_atom_site_aniso_U_23
_atom_site_aniso_U_13
_atom_site_aniso_U_12
Fe 0.0316(3) 0.0304(2) 0.0277(2) -0.0124(2) -0.0060(2) -0.0001(2)
N1 0.0355(10) 0.0375(10) 0.0297(10) -0.0154(8) -0.0076(8) -0.0011(8)
N2 0.0339(10) 0.0368(10) 0.0292(9) -0.0144(8) -0.0052(8) 0.0002(8)
N3 0.0503(13) 0.0367(11) 0.0433(12) -0.0175(10) -0.0064(10) -0.0045(10)
N4 0.0430(12) 0.0424(12) 0.0489(14) -0.0168(11) -0.0059(10) -0.0074(10)
N5 0.076(2) 0.076(2) 0.063(2) -0.021(2) 0.013(2) -0.030(2)
C(m1) 0.0379(12) 0.0422(13) 0.0332(12) -0.0141(10) -0.0107(10) 0.0012(10)
C(m2) 0.0385(12) 0.0405(12) 0.0343(12) -0.0201(10) -0.0038(10) -0.0035(10)
C(a1) 0.0390(12) 0.0384(12) 0.0317(11) -0.0168(10) -0.0062(9) -0.0030(10)
C(a2) 0.0372(12) 0.0380(12) 0.0307(11) -0.0126(10) -0.0082(9) -0.0023(10)
C(a3) 0.0349(12) 0.0396(12) 0.0345(12) -0.0156(10) -0.0067(9) 0.0015(10)
C(a4) 0.0357(12) 0.0397(12) 0.0357(12) -0.0191(10) -0.0050(10) -0.0003(10)
C(b1) 0.0460(14) 0.059(2) 0.0305(12) -0.0202(12) -0.0076(10) -0.0050(13)
C(b2) 0.0430(14) 0.057(2) 0.0325(12) -0.0194(12) -0.0120(10) -0.0013(12)
C(b3) 0.0352(13) 0.055(2) 0.047(2) -0.0256(13) -0.0103(11) 0.0094(12)
C(b4) 0.0368(13) 0.060(2) 0.0454(15) -0.0303(14) -0.0056(11) 0.0064(12)
C1 0.0369(13) 0.0481(14) 0.0386(13) -0.0206(12) -0.0113(10) 0.0044(11)
C2 0.0420(14) 0.055(2) 0.051(2) -0.0242(14) -0.0090(12) -0.0031(13)
C3 0.042(2) 0.082(2) 0.075(2) -0.046(2) -0.014(2) -0.003(2)
C4 0.048(2) 0.085(3) 0.070(2) -0.045(2) -0.029(2) 0.015(2)
C5 0.072(2) 0.059(2) 0.057(2) -0.018(2) -0.032(2) 0.016(2)
C6 0.052(2) 0.050(2) 0.050(2) -0.0139(13) -0.0190(13) -0.0008(13)
C7 0.0354(12) 0.059(2) 0.0374(13) -0.0276(12) -0.0041(10) -0.0019(12)
C8 0.082(3) 0.072(2) 0.067(2) -0.049(2) 0.000(2) -0.006(2)
C9 0.082(3) 0.121(4) 0.089(3) -0.086(3) -0.006(2) 0.008(3)
C10 0.057(2) 0.157(5) 0.060(2) -0.072(3) 0.004(2) -0.005(3)
C11 0.084(3) 0.128(4) 0.052(2) -0.041(3) 0.022(2) -0.029(3)
C12 0.074(2) 0.078(2) 0.050(2) -0.032(2) 0.015(2) -0.021(2)
Na 0.095(2) 0.085(2) 0.177(3) -0.086(2) -0.029(2) -0.0069(14)
O1 0.161(4) 0.075(2) 0.204(5) -0.041(3) -0.111(4) -0.002(3)
O2 0.215(6) 0.130(4) 0.084(3) -0.048(3) 0.007(3) -0.088(4)
O3 0.098(3) 0.149(4) 0.258(7) -0.152(5) -0.007(4) -0.008(3)
C13 0.171(9) 0.132(7) 0.255(13) -0.125(8) -0.131(10) 0.084(7)
C14 0.252(15) 0.079(5) 0.314(18) 0.012(7) -0.208(15) -0.026(7)
C15 0.237(12) 0.158(8) 0.079(4) 0.035(5) -0.078(6) -0.086(8)
C16 0.372(20) 0.266(15) 0.125(7) -0.129(10) 0.126(11) -0.231(16)
C17 0.151(7) 0.149(8) 0.272(14) -0.154(9) 0.112(9) -0.080(7)
C18 0.107(6) 0.278(15) 0.343(19) -0.252(16) -0.077(10) 0.059(9)
O(w) 0.090(2) 0.072(2) 0.088(2) -0.049(2) -0.015(2) -0.007(2)
Cl 0.1060(12) 0.147(2) 0.174(2) -0.0766(15) -0.0034(12) 0.0118(11)
C19 0.080(3) 0.074(3) 0.105(4) -0.032(3) -0.022(3) -0.011(2)
C20 0.090(3) 0.079(3) 0.070(3) -0.019(2) -0.027(2) -0.012(2)
C21 0.082(3) 0.088(3) 0.097(4) -0.023(3) -0.039(3) -0.004(3)
C22 0.078(3) 0.109(4) 0.104(4) -0.046(3) -0.001(3) -0.030(3)
C23 0.114(4) 0.098(4) 0.064(3) -0.016(3) -0.011(3) -0.042(3)
C24 0.117(4) 0.069(3) 0.081(3) -0.002(2) -0.047(3) -0.019(3)

loop_
_atom_site_label
_atom_site_type_symbol
_atom_site_fract_x
_atom_site_fract_y
_atom_site_fract_z
_atom_site_U_iso_or_equiv
_atom_site_thermal_displace_type
_atom_site_occupancy
_atom_site_calc_flag
_atom_site_refinement_flags
_atom_site_disorder_group
Fe Fe 0.0000 0.0000 0.0000 0.03065(15) Uani 1 d S .
N1 N 0.0313(2) -0.0383(2) 0.1621(2) 0.0343(4) Uani 1 d . .
N2 N 0.1698(2) -0.0655(2) -0.0413(2) 0.0343(4) Uani 1 d . .
N3 N 0.0427(2) 0.1645(2) -0.0619(2) 0.0440(5) Uani 1 d . .
N4 N 0.0982(2) 0.2071(2) -0.1590(2) 0.0461(5) Uani 1 d . .
N5 N 0.1495(3) 0.2509(3) -0.2516(3) 0.0766(10) Uani 1 d . .
C(m1) C 0.2440(2) -0.1207(2) 0.1444(2) 0.0392(6) Uani 1 d . .
C(m2) C 0.1676(2) -0.0318(2) -0.2454(2) 0.0370(5) Uani 1 d . .
C(a1) C -0.0487(2) -0.0191(2) 0.2512(2) 0.0362(5) Uani 1 d . .
C(a2) C 0.1380(2) -0.0859(2) 0.2042(2) 0.0364(5) Uani 1 d . .
C(a3) C 0.2567(2) -0.1136(2) 0.0304(2) 0.0377(5) Uani 1 d . .
C(a4) C 0.2222(2) -0.0732(2) -0.1457(2) 0.0371(5) Uani 1 d . .
C(b1) C 0.0096(3) -0.0556(3) 0.3512(2) 0.0451(6) Uani 1 d . .
H(b1) H -0.0254(3) -0.0521(3) 0.4228(2) 0.054 Uiso 1 calc R .
C(b2) C 0.1241(3) -0.0959(3) 0.3225(2) 0.0442(6) Uani 1 d . .
H(b2) H 0.1834(3) -0.1248(3) 0.3703(2) 0.053 Uiso 1 calc R .
C(b3) C 0.3651(2) -0.1557(3) -0.0296(3) 0.0469(7) Uani 1 d . .
H(b3) H 0.4363(2) -0.1935(3) 0.0007(3) 0.056 Uiso 1 calc R .
C(b4) C 0.3436(2) -0.1298(3) -0.1376(3) 0.0471(7) Uani 1 d . .
H(b4) H 0.3978(2) -0.1458(3) -0.1965(3) 0.056 Uiso 1 calc R .
C1 C 0.3528(2) -0.1702(3) 0.2043(2) 0.0416(6) Uani 1 d . .
C2 C 0.4459(3) -0.1049(3) 0.1618(3) 0.0493(7) Uani 1 d . .
H2 H 0.4395(3) -0.0288(3) 0.0973(3) 0.059 Uiso 1 calc R .
C3 C 0.5485(3) -0.1517(4) 0.2141(4) 0.0616(9) Uani 1 d . .
H3 H 0.6109(3) -0.1076(4) 0.1838(4) 0.074 Uiso 1 calc R .
C4 C 0.5581(3) -0.2621(4) 0.3096(4) 0.0644(10) Uani 1 d . .
H4 H 0.6271(3) -0.2936(4) 0.3443(4) 0.077 Uiso 1 calc R .
C5 C 0.4664(4) -0.3266(3) 0.3545(3) 0.0665(10) Uani 1 d . .
H5 H 0.4728(4) -0.4014(3) 0.4206(3) 0.080 Uiso 1 calc R .
C6 C 0.3630(3) -0.2811(3) 0.3019(3) 0.0532(7) Uani 1 d . .
H6 H 0.3011(3) -0.3259(3) 0.3327(3) 0.064 Uiso 1 calc R .
C7 C 0.2421(2) -0.0370(3) -0.3550(2) 0.0427(6) Uani 1 d . .
C8 C 0.2740(4) -0.1434(4) -0.3669(4) 0.0693(10) Uani 1 d . .
H8 H 0.2484(4) -0.2139(4) -0.3060(4) 0.083 Uiso 1 calc R .
C9 C 0.3445(4) -0.1460(5) -0.4699(5) 0.0866(14) Uani 1 d . .
H9 H 0.3660(4) -0.2185(5) -0.4770(5) 0.104 Uiso 1 calc R .
C10 C 0.3824(4) -0.0439(6) -0.5601(4) 0.0860(15) Uani 1 d . .
H10 H 0.4304(4) -0.0460(6) -0.6283(4) 0.103 Uiso 1 calc R .
C11 C 0.3490(4) 0.0608(5) -0.5486(4) 0.0911(15) Uani 1 d . .
H11 H 0.3731(4) 0.1316(5) -0.6105(4) 0.109 Uiso 1 calc R .
C12 C 0.2799(4) 0.0652(4) -0.4471(3) 0.0681(10) Uani 1 d . .
H12 H 0.2588(4) 0.1384(4) -0.4413(3) 0.082 Uiso 1 calc R .
Na Na 0.0000 0.5000 0.0000 0.1064(10) Uani 1 d S .
O1 O 0.1593(5) 0.3148(4) 0.1347(6) 0.142(2) Uani 1 d . .
O2 O -0.0680(6) 0.3662(5) 0.2432(4) 0.136(2) Uani 1 d . .
O3 O -0.2008(4) 0.5817(5) 0.1093(7) 0.148(2) Uani 1 d . .
C13 C 0.2498(10) 0.2621(9) 0.0596(12) 0.172(5) Uani 1 d . .
H13A H 0.3166(10) 0.2130(9) 0.1016(12) 0.206 Uiso 1 calc R .
H13B H 0.2149(10) 0.2110(9) 0.0428(12) 0.206 Uiso 1 calc R .
C14 C 0.1180(12) 0.2277(8) 0.2304(15) 0.223(8) Uani 1 d . .
H14A H 0.1819(12) 0.1704(8) 0.2726(15) 0.267 Uiso 1 calc R .
H14B H 0.0744(12) 0.1849(8) 0.2113(15) 0.267 Uiso 1 calc R .
C15 C 0.0372(11) 0.2876(10) 0.3042(7) 0.172(5) Uani 1 d . .
H15A H 0.0800(11) 0.3366(10) 0.3158(7) 0.206 Uiso 1 calc R .
H15B H 0.0104(11) 0.2261(10) 0.3818(7) 0.206 Uiso 1 calc R .
C16 C -0.1327(15) 0.4260(13) 0.2976(9) 0.231(8) Uani 1 d . .
H16A H -0.0912(15) 0.4853(13) 0.2939(9) 0.277 Uiso 1 calc R .
H16B H -0.1558(15) 0.3728(13) 0.3804(9) 0.277 Uiso 1 calc R .
C17 C -0.2414(9) 0.4889(9) 0.2328(12) 0.181(6) Uani 1 d . .
H17A H -0.2760(9) 0.4299(9) 0.2275(12) 0.218 Uiso 1 calc R .
H17B H -0.3009(9) 0.5284(9) 0.2757(12) 0.218 Uiso 1 calc R .
C18 C -0.2908(9) 0.6357(14) 0.0542(15) 0.204(7) Uani 1 d . .
H18A H -0.3545(9) 0.6665(14) 0.1016(15) 0.245 Uiso 1 calc R .
H18B H -0.3194(9) 0.5803(14) 0.0378(15) 0.245 Uiso 1 calc R .
O(w) O -0.0869(3) 0.3409(3) 0.0269(3) 0.0779(8) Uani 1 d . .
H(w1) H -0.0361(43) 0.2760(44) 0.0027(41) 0.087(14) Uiso 1 d . .
H(w2) H -0.0978(81) 0.3110(83) 0.1167(87) 0.205(38) Uiso 1 d . .
Cl Cl -0.4644(2) 0.6116(2) -0.1940(2) 0.1495(8) Uani 1 d . .
C19 C -0.3356(4) 0.5534(4) -0.2629(5) 0.0882(14) Uani 1 d . .
C20 C -0.2597(5) 0.4607(4) -0.1955(4) 0.0821(12) Uani 1 d . .
H20 H -0.2767(5) 0.4280(4) -0.1130(4) 0.098 Uiso 1 calc R .
C21 C -0.1583(5) 0.4149(5) -0.2485(5) 0.0929(15) Uani 1 d . .
H21 H -0.1061(5) 0.3510(5) -0.2017(5) 0.111 Uiso 1 calc R .
C22 C -0.1321(5) 0.4617(5) -0.3697(5) 0.097(2) Uani 1 d . .
H22 H -0.0635(5) 0.4286(5) -0.4051(5) 0.116 Uiso 1 calc R .
C23 C -0.2082(6) 0.5586(5) -0.4397(5) 0.095(2) Uani 1 d . .
H23 H -0.1898(6) 0.5935(5) -0.5222(5) 0.115 Uiso 1 calc R .
C24 C -0.3125(6) 0.6026(4) -0.3841(5) 0.094(2) Uani 1 d . .
H24 H -0.3663(6) 0.6655(4) -0.4295(5) 0.113 Uiso 1 calc R .

loop_
_atom_type_symbol
_atom_type_description
_atom_type_scat_dispersion_real
_atom_type_scat_dispersion_imag
_atom_type_scat_source
C C 0.0033 0.0016 'International Tables Vol C Tables 4.2.6.8 and 6.1.1.4'
H H 0.0000 0.0000 'International Tables Vol C Tables 4.2.6.8 and 6.1.1.4'
Na Na 0.0362 0.0249 'International Tables Vol C Tables 4.2.6.8 and 6.1.1.4'
O O 0.0106 0.0060 'International Tables Vol C Tables 4.2.6.8 and 6.1.1.4'
N N 0.0061 0.0033 'International Tables Vol C Tables 4.2.6.8 and 6.1.1.4'
Fe Fe 0.3463 0.8444 'International Tables Vol C Tables 4.2.6.8 and 6.1.1.4'
Cl Cl 0.1484 0.1585 'International Tables Vol C Tables 4.2.6.8 and 6.1.1.4'

loop_
_geom_angle_atom_site_label_1
_geom_angle_atom_site_label_2
_geom_angle_atom_site_label_3
_geom_angle
_geom_angle_site_symmetry_1
_geom_angle_site_symmetry_3
_geom_angle_publ_flag
N3 Fe N3 180.0 2 . ?
N3 Fe N2 89.75(9) 2 . ?
N3 Fe N2 90.25(9) . . ?
N3 Fe N2 90.25(9) 2 2 ?
N3 Fe N2 89.75(9) . 2 ?
N2 Fe N2 179.998(1) . 2 ?
N3 Fe N1 89.30(10) 2 2 ?
N3 Fe N1 90.70(10) . 2 ?
N2 Fe N1 89.74(8) . 2 ?
N2 Fe N1 90.26(8) 2 2 ?
N3 Fe N1 90.70(10) 2 . ?
N3 Fe N1 89.29(10) . . ?
N2 Fe N1 90.26(8) . . ?
N2 Fe N1 89.74(8) 2 . ?
N1 Fe N1 180.0 2 . ?
C(a2) N1 C(a1) 106.3(2) . . ?
C(a2) N1 Fe 126.6(2) . . ?
C(a1) N1 Fe 127.1(2) . . ?
C(a3) N2 C(a4) 106.1(2) . . ?
C(a3) N2 Fe 126.7(2) . . ?
C(a4) N2 Fe 127.2(2) . . ?
N4 N3 Fe 118.9(2) . . ?
N5 N4 N3 178.1(3) . . ?
C(a2) C(m1) C(a3) 124.1(2) . . ?
C(a2) C(m1) C1 118.8(2) . . ?
C(a3) C(m1) C1 117.1(2) . . ?
C(a4) C(m2) C(a1) 124.1(2) . 2 ?
C(a4) C(m2) C7 118.2(2) . . ?
C(a1) C(m2) C7 117.7(2) 2 . ?
N1 C(a1) C(m2) 125.9(2) . 2 ?
N1 C(a1) C(b1) 109.7(2) . . ?
C(m2) C(a1) C(b1) 124.4(2) 2 . ?
N1 C(a2) C(m1) 126.2(2) . . ?
N1 C(a2) C(b2) 109.5(2) . . ?
C(m1) C(a2) C(b2) 124.2(2) . . ?
N2 C(a3) C(m1) 125.9(2) . . ?
N2 C(a3) C(b3) 109.8(2) . . ?
C(m1) C(a3) C(b3) 124.3(2) . . ?
N2 C(a4) C(m2) 125.9(2) . . ?
N2 C(a4) C(b4) 109.7(2) . . ?
C(m2) C(a4) C(b4) 124.4(2) . . ?
C(b2) C(b1) C(a1) 107.3(2) . . ?
C(b1) C(b2) C(a2) 107.2(2) . . ?
C(b4) C(b3) C(a3) 106.9(2) . . ?
C(b3) C(b4) C(a4) 107.6(2) . . ?
C6 C1 C2 118.5(3) . . ?
C6 C1 C(m1) 121.0(3) . . ?
C2 C1 C(m1) 120.4(3) . . ?
C3 C2 C1 120.8(3) . . ?
C4 C3 C2 120.1(3) . . ?
C3 C4 C5 120.0(3) . . ?
C4 C5 C6 120.5(3) . . ?
C1 C6 C5 120.0(3) . . ?
C12 C7 C8 118.2(3) . . ?
C12 C7 C(m2) 120.4(3) . . ?
C8 C7 C(m2) 121.4(3) . . ?
C7 C8 C9 120.3(4) . . ?
C10 C9 C8 120.8(4) . . ?
C11 C10 C9 118.6(4) . . ?
C10 C11 C12 121.5(5) . . ?
C7 C12 C11 120.6(4) . . ?
O(w) Na O(w) 180.0 . 2_565 ?
O(w) Na O3 90.41(13) . 2_565 ?
O(w) Na O3 89.59(13) 2_565 2_565 ?
O(w) Na O3 89.59(13) . . ?
O(w) Na O3 90.41(13) 2_565 . ?
O3 Na O3 180.000(2) 2_565 . ?
O(w) Na O1 96.84(12) . 2_565 ?
O(w) Na O1 83.16(12) 2_565 2_565 ?
O3 Na O1 119.3(2) 2_565 2_565 ?
O3 Na O1 60.7(2) . 2_565 ?
O(w) Na O1 83.16(12) . . ?
O(w) Na O1 96.84(12) 2_565 . ?
O3 Na O1 60.7(2) 2_565 . ?
O3 Na O1 119.3(2) . . ?
O1 Na O1 180.0 2_565 . ?
O(w) Na O2 108.64(12) . 2_565 ?
O(w) Na O2 71.36(12) 2_565 2_565 ?
O3 Na O2 60.5(2) 2_565 2_565 ?
O3 Na O2 119.5(2) . 2_565 ?
O1 Na O2 60.1(2) 2_565 2_565 ?
O1 Na O2 119.9(2) . 2_565 ?
O(w) Na O2 71.36(12) . . ?
O(w) Na O2 108.64(12) 2_565 . ?
O3 Na O2 119.5(2) 2_565 . ?
O3 Na O2 60.5(2) . . ?
O1 Na O2 119.9(2) 2_565 . ?
O1 Na O2 60.1(2) . . ?
O2 Na O2 179.999(1) 2_565 . ?
C14 O1 C13 109.2(9) . . ?
C14 O1 Na 118.1(6) . . ?
C13 O1 Na 110.8(5) . . ?
C16 O2 C15 111.8(9) . . ?
C16 O2 Na 115.8(6) . . ?
C15 O2 Na 111.3(5) . . ?
C18 O3 C17 108.6(9) . . ?
C18 O3 Na 119.4(7) . . ?
C17 O3 Na 114.0(4) . . ?
C18 C13 O1 108.4(7) 2_565 . ?
O1 C14 C15 105.5(8) . . ?
C14 C15 O2 110.0(7) . . ?
O2 C16 C17 104.9(9) . . ?
O3 C17 C16 107.7(7) . . ?
O3 C18 C13 106.5(10) . 2_565 ?
C20 C19 C24 121.0(5) . . ?
C20 C19 Cl 119.4(5) . . ?
C24 C19 Cl 119.6(4) . . ?
C19 C20 C21 119.9(5) . . ?
C20 C21 C22 120.8(5) . . ?
C21 C22 C23 119.8(5) . . ?
C22 C23 C24 118.7(5) . . ?
C19 C24 C23 119.8(5) . . ?

loop_
_geom_bond_atom_site_label_1
_geom_bond_atom_site_label_2
_geom_bond_distance
_geom_bond_site_symmetry_2
_geom_bond_publ_flag
Fe N3 1.998(2) 2 ?
Fe N3 1.998(2) . ?
Fe N2 2.007(2) . ?
Fe N2 2.007(2) 2 ?
Fe N1 2.013(2) 2 ?
Fe N1 2.013(2) . ?
N1 C(a2) 1.369(3) . ?
N1 C(a1) 1.371(3) . ?
N2 C(a3) 1.372(3) . ?
N2 C(a4) 1.372(3) . ?
N3 N4 1.195(3) . ?
N4 N5 1.135(4) . ?
C(m1) C(a2) 1.385(4) . ?
C(m1) C(a3) 1.398(4) . ?
C(m1) C1 1.500(4) . ?
C(m2) C(a4) 1.389(4) . ?
C(m2) C(a1) 1.390(4) 2 ?
C(m2) C7 1.490(3) . ?
C(a1) C(m2) 1.390(4) 2 ?
C(a1) C(b1) 1.431(4) . ?
C(a2) C(b2) 1.438(4) . ?
C(a3) C(b3) 1.440(4) . ?
C(a4) C(b4) 1.434(4) . ?
C(b1) C(b2) 1.342(4) . ?
C(b3) C(b4) 1.343(4) . ?
C1 C6 1.377(4) . ?
C1 C2 1.386(4) . ?
C2 C3 1.385(4) . ?
C3 C4 1.360(6) . ?
C4 C5 1.364(6) . ?
C5 C6 1.396(5) . ?
C7 C12 1.368(5) . ?
C7 C8 1.373(5) . ?
C8 C9 1.392(5) . ?
C9 C10 1.358(7) . ?
C10 C11 1.351(7) . ?
C11 C12 1.377(5) . ?
Na O(w) 2.328(3) . ?
Na O(w) 2.328(3) 2_565 ?
Na O3 2.675(5) 2_565 ?
Na O3 2.675(5) . ?
Na O1 2.750(4) 2_565 ?
Na O1 2.750(4) . ?
Na O2 2.791(4) 2_565 ?
Na O2 2.791(4) . ?
O1 C14 1.293(13) . ?
O1 C13 1.504(12) . ?
O2 C16 1.262(12) . ?
O2 C15 1.502(11) . ?
O3 C18 1.280(11) . ?
O3 C17 1.514(12) . ?
C13 C18 1.50(2) 2_565 ?
C14 C15 1.50(2) . ?
C16 C17 1.53(2) . ?
C18 C13 1.50(2) 2_565 ?
Cl C19 1.739(6) . ?
C19 C20 1.349(6) . ?
C19 C24 1.364(7) . ?
C20 C21 1.362(7) . ?
C21 C22 1.367(8) . ?
C22 C23 1.384(8) . ?
C23 C24 1.390(8) . ?
